data_2101862
loop_
_publ_author_name
'Artioli, G.'
'Masciocchi, N.'
'Galli, E.'

_publ_section_title
;
 The Elusive Crystal Structure of Uric Acid Dihydrate: Implication for
 Epitaxial Growth During Biomineralization
;
_journal_issue 3
_journal_name_full 'Acta Crystallographica Section B'
_journal_page_first 498
_journal_page_last 503
_journal_paper_doi 10.1107/S0108768196013067
_journal_volume 53
_journal_year 1997
_chemical_formula_moiety 'C5 H4 N4 O3 ,2H2 O'
_chemical_formula_sum 'C5 H8 N4 O5'
_chemical_formula_weight 204.15
_space_group_IT_number 60
_symmetry_cell_setting orthorhombic
_symmetry_space_group_name_Hall '-P 2bc 2n'
_symmetry_space_group_name_H-M 'P n a b'
_cell_angle_alpha 90.0
_cell_angle_beta 90.0
_cell_angle_gamma 90.0
_cell_formula_units_Z 4
_cell_length_a 7.4090(10)
_cell_length_b 17.549(3)
_cell_length_c 6.3320(10)
_cell_volume 823.3(2)
_diffrn_radiation_type MoK\a
_diffrn_radiation_wavelength 0.7107
_exptl_absorpt_coefficient_mu 0.15
_exptl_crystal_density_diffrn 1.646
_cod_data_source_file na0077.cif
_cod_data_source_block na0077a
_cod_depositor_comments
;
 Added _atom_site_type_symbol label and values.

 Antanas Vaitkus
 2013-04-09
;
_cod_original_sg_symbol_Hall '-P 2bc -2n'
_cod_database_code 2101862

loop_
_symmetry_equiv_pos_as_xyz
x,y,z
-x,1/2-y,1/2+z
1/2-x,1/2+y,1/2+z
1/2+x,-y,z
-x,-y,-z
x,1/2+y,1/2-z
1/2+x,1/2-y,1/2-z
1/2-x,y,-z

loop_
_atom_site_label
_atom_site_type_symbol
_atom_site_fract_x
_atom_site_fract_y
_atom_site_fract_z
_atom_site_U_iso_or_equiv
_atom_site_occupancy
O1 O .98055(13) .10058(5) .02678(15) .0709(6) 1.0
O2 O .7690(6) -.10385(7) .4526(3) .0472(14) 0.5
N1 N .86868(14) .00815(7) .24593(16) .0527(6) 1.0
N2 N .83086(14) .13247(6) .33470(14) .0501(7) 1.0
C1 C .75 .09818(9) .5 .0506(12) 1.0
C2 C .90090(19) .08153(7) .1869(2) .0620(11) 1.0
C3 C .7832(4) .02218(11) .4310(4) .0382(17) 0.5
C4 C .7801(4) -.03346(12) .4328(3) .0336(16) 0.5
H1 H .9178(14) -.0373(5) .1669(14) .061(4) 1.0
H2 H .8465(12) .1893(4) .3141(14) .050(4) 1.0
Ow O .9014(2) .28182(6) .2670(3) .1022(9) 1.0
Hw1 H .804(2) .3095(9) .216(2) .172(9) 1.0
Hw2 H .927(2) .3057(9) .3979(17) .204(11) 1.0
